data_7005008
loop_
_publ_author_name
'Burrows, Andrew D.'
'Dodds, Deborah'
'Kirk, Andrew S.'
'Lowe, John P.'
'Mahon, Mary F.'
'Warren, John E.'
'Whittlesey, Michael K.'

_publ_section_title
;
 Substitution and derivatization reactions of a water soluble iron(II)
 complex containing a self-assembled tetradentate phosphine ligand.
;
_journal_issue 5
_journal_name_full 'Dalton transactions (Cambridge, England : 2003)'
_journal_page_first 570
_journal_page_last 580
_journal_paper_doi 10.1039/b614726g
_journal_year 2007
_chemical_formula_sum 'C13 H33.4 Fe N2 O10.7 P4'
_chemical_formula_weight 568.75
_chemical_name_systematic
;
?
;
_space_group_IT_number 14
_symmetry_cell_setting monoclinic
_symmetry_space_group_name_Hall '-P 2ybc'
_symmetry_space_group_name_H-M 'P 1 21/c 1'
_atom_sites_solution_hydrogens geom
_atom_sites_solution_primary direct
_atom_sites_solution_secondary difmap
_audit_creation_method SHELXL-97
_cell_angle_alpha 90.00
_cell_angle_beta 91.948(1)
_cell_angle_gamma 90.00
_cell_formula_units_Z 8
_cell_length_a 8.6900(1)
_cell_length_b 16.3080(2)
_cell_length_c 32.2980(5)
_cell_measurement_reflns_used 14103
_cell_measurement_temperature 150(2)
_cell_measurement_theta_max 27.485
_cell_measurement_theta_min 2.910
_cell_volume 4574.51(10)
_computing_cell_refinement 'HKL Scalepack (Otwinowski & Minor 1997)'
_computing_data_reduction 'Denzo & Scalepack (Otwinowski & Minor, 1997)'
_computing_molecular_graphics 'ORTEX (P.McArdle, 1995)'
_computing_publication_material 'SHELXL-97/2 (Sheldrick,1997)'
_computing_structure_refinement 'SHELXL-97 (Sheldrick, 1997)'
_computing_structure_solution 'SHELXS-97 (Sheldrick, 1990)'
_diffrn_ambient_temperature 150(2)
_diffrn_measured_fraction_theta_full 0.742
_diffrn_measured_fraction_theta_max 0.742
_diffrn_measurement_device_type KappaCCD
_diffrn_measurement_method KappaCCD
_diffrn_radiation_monochromator graphite
_diffrn_radiation_source 'fine-focus sealed tube'
_diffrn_radiation_type MoK\a
_diffrn_radiation_wavelength 0.71073
_diffrn_reflns_av_R_equivalents 0.1020
_diffrn_reflns_av_sigmaI/netI 0.2184
_diffrn_reflns_limit_h_max 10
_diffrn_reflns_limit_h_min -8
_diffrn_reflns_limit_k_max 21
_diffrn_reflns_limit_k_min -17
_diffrn_reflns_limit_l_max 39
_diffrn_reflns_limit_l_min -40
_diffrn_reflns_number 15715
_diffrn_reflns_theta_full 27.50
_diffrn_reflns_theta_max 27.50
_diffrn_reflns_theta_min 3.68
_exptl_absorpt_coefficient_mu 0.995
_exptl_absorpt_correction_T_max 0.84
_exptl_absorpt_correction_T_min 0.77
_exptl_absorpt_correction_type multi-scan
_exptl_crystal_density_diffrn 1.652
_exptl_crystal_density_method 'not measured'
_exptl_crystal_description Block
_exptl_crystal_F_000 2376
_exptl_crystal_size_max 0.25
_exptl_crystal_size_mid 0.20
_exptl_crystal_size_min 0.20
_refine_diff_density_max 1.044
_refine_diff_density_min -0.707
_refine_diff_density_rms 0.138
_refine_ls_extinction_method none
_refine_ls_goodness_of_fit_ref 1.018
_refine_ls_hydrogen_treatment mixed
_refine_ls_matrix_type full
_refine_ls_number_parameters 605
_refine_ls_number_reflns 7791
_refine_ls_number_restraints 0
_refine_ls_restrained_S_all 1.018
_refine_ls_R_factor_all 0.1983
_refine_ls_R_factor_gt 0.0790
_refine_ls_shift/su_max 0.000
_refine_ls_shift/su_mean 0.000
_refine_ls_structure_factor_coef Fsqd
_refine_ls_weighting_details 'calc w=1/[\s^2^(Fo^2^)+(0.0781P)^2^+0.0000P] where P=(Fo^2^+2Fc^2^)/3'
_refine_ls_weighting_scheme calc
_refine_ls_wR_factor_gt 0.1521
_refine_ls_wR_factor_ref 0.1973
_reflns_number_gt 3670
_reflns_number_total 7791
_reflns_threshold_expression >2sigma(I)
_cod_data_source_file b614726g.txt
_cod_data_source_block c:\word_f~1\papers\inorga~1\adbmkw\6_k03d~1\dd02
_cod_depositor_comments
;
The following automatic conversions were performed:
'_symmetry_cell_setting' value 'Monoclinic' changed to 'monoclinic'
according to '/home/saulius/struct/CIF-dictionaries/cif_core.dic'
dictionary named 'cif_core.dic' version 2.4.1 from
2010-06-29.

'_exptl_absorpt_correction_type' value 'Multi-scan' changed
to 'multi-scan' according to
'/home/saulius/struct/CIF-dictionaries/cif_core.dic' dictionary named
'cif_core.dic' version 2.4.1 from 2010-06-29.

Automatic conversion script
Id: cif_fix_enum 1527 2010-12-29 10:47:43Z saulius 
;
_cod_original_sg_symbol_H-M P21/c
_cod_original_formula_sum 'C13 H33.40 Fe N2 O10.70 P4'
_cod_database_code 7005008

loop_
_symmetry_equiv_pos_as_xyz
'x, y, z'
'-x, y+1/2, -z+1/2'
'-x, -y, -z'
'x, -y-1/2, z-1/2'

loop_
_atom_site_label
_atom_site_type_symbol
_atom_site_fract_x
_atom_site_fract_y
_atom_site_fract_z
_atom_site_U_iso_or_equiv
_atom_site_adp_type
_atom_site_occupancy
_atom_site_symmetry_multiplicity
_atom_site_calc_flag
_atom_site_refinement_flags
_atom_site_disorder_assembly
_atom_site_disorder_group
Fe1 Fe 0.78865(14) 0.31603(7) 0.25031(3) 0.0151(3) Uani 1 1 d . . .
Fe2 Fe 0.79104(14) 0.76244(7) 0.01312(3) 0.0145(3) Uani 1 1 d . . .
P1 P 0.7914(3) 0.39543(14) 0.30628(7) 0.0205(6) Uani 1 1 d . A .
P2 P 0.7958(3) 0.22652(14) 0.19815(7) 0.0185(6) Uani 1 1 d . A .
P3 P 0.8275(3) 0.42077(14) 0.21031(6) 0.0178(6) Uani 1 1 d . A .
P4 P 0.5514(3) 0.34540(14) 0.23431(7) 0.0203(6) Uani 1 1 d . A .
P5 P 0.8005(3) 0.68009(14) 0.06774(6) 0.0167(6) Uani 1 1 d . . .
P6 P 0.7995(3) 0.85418(13) -0.03851(7) 0.0182(6) Uani 1 1 d . B .
P7 P 0.5528(3) 0.73255(14) -0.00158(7) 0.0179(6) Uani 1 1 d . . .
P8 P 0.8239(3) 0.65996(13) -0.02931(7) 0.0176(6) Uani 1 1 d . . .
O1 O 0.9999(6) 0.2762(3) 0.27150(16) 0.0181(14) Uani 1 1 d . . .
O2 O 0.7896(6) 0.2145(3) 0.28898(16) 0.0199(15) Uani 1 1 d . . .
O3 O 1.0188(7) 0.1612(3) 0.30999(17) 0.0281(17) Uani 1 1 d . . .
O4A O 0.5586(15) 0.3353(8) 0.3484(4) 0.040(4) Uani 0.50 1 d P A 2
H4C H 0.5142 0.3807 0.3449 0.047 Uiso 0.50 1 calc PR A 2
O5 O 1.0438(10) 0.4737(6) 0.2931(3) 0.037(3) Uani 0.70 1 d P A 1
H5 H 1.1325 0.4900 0.3002 0.044 Uiso 0.70 1 calc PR A 1
O6 O 0.7064(9) 0.0664(5) 0.1835(2) 0.068(3) Uani 1 1 d . A .
H6 H 0.6827 0.0789 0.1588 0.082 Uiso 1 1 calc R . .
O7 O 1.0845(7) 0.2442(4) 0.16965(18) 0.0343(17) Uani 1 1 d . A .
H7 H 1.0997 0.2795 0.1882 0.041 Uiso 1 1 calc R . .
O8 O 1.0322(7) 0.5090(4) 0.16562(17) 0.0329(17) Uani 1 1 d . A .
H8 H 0.9863 0.5518 0.1729 0.039 Uiso 1 1 calc R . .
O9 O 0.2557(7) 0.3082(4) 0.23721(18) 0.0378(18) Uani 1 1 d . A .
H9 H 0.1844 0.2805 0.2472 0.045 Uiso 1 1 calc R . .
O10 O 1.0006(6) 0.8053(3) 0.03279(17) 0.0220(15) Uani 1 1 d . . .
O11 O 0.7898(7) 0.8600(3) 0.05349(16) 0.0195(15) Uani 1 1 d . . .
O12 O 1.0194(7) 0.9162(4) 0.07356(18) 0.0343(18) Uani 1 1 d . . .
O13 O 1.0638(7) 0.5991(4) 0.05773(18) 0.0329(17) Uani 1 1 d . . .
H13 H 1.1515 0.5853 0.0670 0.039 Uiso 1 1 calc R . .
O14 O 0.7099(7) 0.6712(3) 0.14891(16) 0.0268(16) Uani 1 1 d . . .
H14 H 0.7974 0.6529 0.1558 0.032 Uiso 1 1 calc R . .
O15 O 0.7158(13) 1.0110(7) -0.0584(4) 0.024(3) Uani 0.50 1 d P B 1
H15 H 0.8040 1.0187 -0.0675 0.029 Uiso 0.50 1 calc PR B 1
O16 O 1.0070(10) 0.9270(5) -0.0878(3) 0.081(3) Uani 1 1 d . B 1
H16 H 1.0996 0.9342 -0.0934 0.097 Uiso 1 1 calc R B 1
O17 O 0.2569(7) 0.7561(4) 0.00454(19) 0.045(2) Uani 1 1 d . . .
H17 H 0.1826 0.7817 0.0144 0.054 Uiso 1 1 calc R . .
O18 O 1.1136(8) 0.6740(4) -0.0606(2) 0.0423(19) Uani 1 1 d . . .
H18 H 1.1300 0.7141 -0.0447 0.051 Uiso 1 1 calc R . .
N1 N 0.6213(8) 0.5079(4) 0.2593(2) 0.0226(19) Uani 1 1 d . A .
N2 N 0.6319(9) 0.3412(4) 0.1502(2) 0.0217(19) Uani 1 1 d . A .
N3 N 0.6229(8) 0.5688(4) 0.0212(2) 0.0197(18) Uani 1 1 d . . .
N4 N 0.6262(9) 0.7454(4) -0.0863(2) 0.0224(19) Uani 1 1 d . . .
C1 C 0.9376(10) 0.2154(5) 0.2913(3) 0.018(2) Uani 1 1 d . . .
C2 C 0.7193(11) 0.3479(6) 0.3530(3) 0.029(2) Uani 1 1 d . . .
H2A H 0.6181 0.3231 0.3456 0.035 Uiso 0.50 1 calc PR A 1
H2B H 0.7899 0.3024 0.3608 0.035 Uiso 0.50 1 calc PR A 1
H2AA H 0.811(19) 0.290(9) 0.356(5) 0.035 Uiso 0.50 1 d P C 2
H2BB H 0.79(2) 0.374(10) 0.399(5) 0.035 Uiso 0.50 1 d P D 2
C3 C 0.9841(12) 0.4302(6) 0.3243(3) 0.030(3) Uani 1 1 d . . .
H3A H 0.9764 0.4648 0.3493 0.036 Uiso 0.70 1 calc PR A 1
H3B H 1.0506 0.3825 0.3313 0.036 Uiso 0.70 1 calc PR A 1
H3AA H 1.02(4) 0.40(2) 0.338(10) 0.036 Uiso 0.30 1 d P E 2
H3BB H 1.11(3) 0.457(18) 0.332(9) 0.036 Uiso 0.30 1 d P F 2
C4 C 0.6814(11) 0.4922(5) 0.3010(3) 0.028(2) Uani 1 1 d . . .
H4A H 0.5943 0.4904 0.3200 0.034 Uiso 1 1 calc R A .
H4B H 0.7490 0.5383 0.3098 0.034 Uiso 1 1 calc R . .
C5 C 0.4965(10) 0.4523(5) 0.2465(3) 0.026(2) Uani 1 1 d . . .
H5A H 0.4429 0.4759 0.2217 0.032 Uiso 1 1 calc R A .
H5B H 0.4215 0.4507 0.2689 0.032 Uiso 1 1 calc R . .
C6 C 0.7413(10) 0.5179(5) 0.2291(3) 0.026(2) Uani 1 1 d . . .
H6A H 0.8246 0.5521 0.2418 0.031 Uiso 1 1 calc R A .
H6B H 0.6974 0.5483 0.2050 0.031 Uiso 1 1 calc R . .
C7 C 0.7337(11) 0.4107(5) 0.1571(2) 0.026(2) Uani 1 1 d . . .
H7A H 0.6742 0.4614 0.1512 0.032 Uiso 1 1 calc R A .
H7B H 0.8161 0.4077 0.1367 0.032 Uiso 1 1 calc R . .
C8 C 0.5017(10) 0.3396(6) 0.1774(2) 0.025(2) Uani 1 1 d . . .
H8A H 0.4429 0.2885 0.1720 0.030 Uiso 1 1 calc R A .
H8B H 0.4331 0.3862 0.1700 0.030 Uiso 1 1 calc R . .
C9 C 0.7128(10) 0.2644(5) 0.1478(2) 0.023(2) Uani 1 1 d . . .
H9A H 0.7972 0.2706 0.1282 0.027 Uiso 1 1 calc R A .
H9B H 0.6411 0.2224 0.1363 0.027 Uiso 1 1 calc R . .
C10 C 0.6845(12) 0.1326(6) 0.2084(3) 0.036(3) Uani 1 1 d . . .
H10A H 0.7083 0.1157 0.2373 0.043 Uiso 1 1 calc R A .
H10B H 0.5738 0.1470 0.2065 0.043 Uiso 1 1 calc R . .
C11 C 0.9849(10) 0.1832(5) 0.1840(3) 0.025(2) Uani 1 1 d . . .
H11A H 1.0335 0.1560 0.2085 0.029 Uiso 1 1 calc R A .
H11B H 0.9684 0.1413 0.1621 0.029 Uiso 1 1 calc R . .
C12 C 1.0249(10) 0.4502(5) 0.1969(3) 0.024(2) Uani 1 1 d . . .
H12A H 1.0791 0.4717 0.2221 0.029 Uiso 1 1 calc R A .
H12B H 1.0804 0.4005 0.1881 0.029 Uiso 1 1 calc R . .
C13 C 0.3975(10) 0.2850(5) 0.2563(3) 0.024(2) Uani 1 1 d . . .
H13A H 0.4162 0.2259 0.2516 0.028 Uiso 1 1 calc R A .
H13B H 0.3949 0.2946 0.2865 0.028 Uiso 1 1 calc R . .
C14 C 0.9379(12) 0.8630(6) 0.0543(2) 0.022(2) Uani 1 1 d . . .
C15 C 0.7228(10) 0.7254(5) 0.1147(3) 0.026(2) Uani 1 1 d . . .
H15A H 0.7896 0.7719 0.1235 0.031 Uiso 1 1 calc R . .
H15B H 0.6195 0.7479 0.1076 0.031 Uiso 1 1 calc R . .
C16 C 0.9911(10) 0.6497(6) 0.0872(3) 0.027(2) Uani 1 1 d . . .
H16A H 1.0546 0.6991 0.0927 0.032 Uiso 1 1 calc R . .
H16B H 0.9821 0.6194 0.1136 0.032 Uiso 1 1 calc R . .
C17 C 0.6985(10) 0.5816(5) 0.0621(2) 0.022(2) Uani 1 1 d . . .
H17A H 0.7729 0.5366 0.0675 0.027 Uiso 1 1 calc R . .
H17B H 0.6196 0.5784 0.0835 0.027 Uiso 1 1 calc R . .
C18 C 0.4974(10) 0.6257(5) 0.0131(3) 0.022(2) Uani 1 1 d . . .
H18A H 0.4352 0.6287 0.0382 0.027 Uiso 1 1 calc R . .
H18B H 0.4304 0.6029 -0.0095 0.027 Uiso 1 1 calc R . .
C19 C 0.7303(10) 0.5627(5) -0.0128(2) 0.019(2) Uani 1 1 d . . .
H19A H 0.6739 0.5392 -0.0372 0.023 Uiso 1 1 calc R . .
H19B H 0.8124 0.5234 -0.0045 0.023 Uiso 1 1 calc R . .
C20 C 0.7364(10) 0.6782(5) -0.0823(2) 0.024(2) Uani 1 1 d . . .
H20A H 0.8208 0.6889 -0.1015 0.029 Uiso 1 1 calc R . .
H20B H 0.6843 0.6272 -0.0917 0.029 Uiso 1 1 calc R . .
C21 C 0.5007(11) 0.7383(5) -0.0584(2) 0.025(2) Uani 1 1 d . . .
H21A H 0.4410 0.6885 -0.0660 0.030 Uiso 1 1 calc R . .
H21B H 0.4317 0.7860 -0.0630 0.030 Uiso 1 1 calc R . .
C22 C 0.6954(11) 0.8260(5) -0.0874(2) 0.027(2) Uani 1 1 d . . .
H22A H 0.6137 0.8671 -0.0933 0.032 Uiso 1 1 calc R . .
H22B H 0.7680 0.8280 -0.1103 0.032 Uiso 1 1 calc R . .
C23 C 0.7251(12) 0.9571(5) -0.0264(3) 0.031(3) Uani 1 1 d . . .
H23A H 0.6210 0.9508 -0.0153 0.037 Uiso 0.50 1 calc PR B 1
H23B H 0.7920 0.9812 -0.0042 0.037 Uiso 0.50 1 calc PR B 1
H23C H 0.795(18) 0.979(9) 0.007(5) 0.037 Uiso 0.50 1 d P G 2
H23D H 0.79(2) 1.035(11) -0.052(5) 0.037 Uiso 0.50 1 d P H 2
C25 C 0.3956(10) 0.7897(6) 0.0201(3) 0.032(3) Uani 1 1 d . . .
H25A H 0.4008 0.7859 0.0507 0.038 Uiso 1 1 calc R . .
H25B H 0.4025 0.8482 0.0122 0.038 Uiso 1 1 calc R . .
C26 C 1.0122(10) 0.6182(6) -0.0417(3) 0.028(2) Uani 1 1 d . . .
H26A H 1.0628 0.5976 -0.0158 0.033 Uiso 1 1 calc R . .
H26B H 0.9961 0.5707 -0.0605 0.033 Uiso 1 1 calc R . .
O4 O 0.7013(14) 0.3936(7) 0.3869(3) 0.027(3) Uani 0.50 1 d P A 1
H4 H 0.7869 0.4127 0.3950 0.033 Uiso 0.50 1 calc PR A 1
O5A O 1.002(2) 0.4916(11) 0.3513(5) 0.025(5) Uani 0.30 1 d P A 2
H5A1 H 0.9593 0.4791 0.3735 0.030 Uiso 0.30 1 calc PR A 2
O15A O 0.5690(16) 0.9509(8) -0.0162(4) 0.050(4) Uani 0.50 1 d P B 2
H15C H 0.5348 0.9977 -0.0107 0.060 Uiso 0.50 1 calc PR B 2
O1S O 0.2696(7) 0.5221(3) 0.11108(17) 0.0313(17) Uani 1 1 d . . .
O2S O 0.4174(7) 0.6210(4) 0.1679(2) 0.046(2) Uani 1 1 d . . .
O3S O 0.5596(10) 0.9386(6) 0.0884(3) 0.045(3) Uani 0.70 1 d P . .
O4S O 0.6762(10) 0.0849(5) 0.1017(3) 0.034(2) Uani 0.70 1 d P . .
C24 C 0.9988(12) 0.8779(6) -0.0532(3) 0.048(3) Uani 1 1 d . . .
H24A H 1.0530 0.9056 -0.0296 0.057 Uiso 1 1 calc R B 1
H24B H 1.0535 0.8258 -0.0584 0.057 Uiso 1 1 calc R B 1

loop_
_atom_site_aniso_label
_atom_site_aniso_U_11
_atom_site_aniso_U_22
_atom_site_aniso_U_33
_atom_site_aniso_U_23
_atom_site_aniso_U_13
_atom_site_aniso_U_12
Fe1 0.0130(7) 0.0164(8) 0.0158(6) 0.0017(5) 0.0005(5) 0.0005(6)
Fe2 0.0121(7) 0.0163(7) 0.0151(6) -0.0017(5) 0.0001(5) -0.0020(5)
P1 0.0215(14) 0.0223(15) 0.0177(12) -0.0003(10) -0.0007(11) -0.0008(11)
P2 0.0179(14) 0.0196(14) 0.0176(12) 0.0007(10) -0.0023(11) -0.0019(11)
P3 0.0168(13) 0.0191(14) 0.0176(12) 0.0041(10) 0.0013(11) -0.0007(11)
P4 0.0132(13) 0.0265(15) 0.0210(13) 0.0016(11) -0.0017(11) 0.0007(11)
P5 0.0160(13) 0.0202(14) 0.0140(12) 0.0001(10) 0.0017(10) 0.0014(11)
P6 0.0187(14) 0.0171(14) 0.0190(12) 0.0017(10) 0.0004(11) 0.0005(11)
P7 0.0137(13) 0.0212(14) 0.0186(12) -0.0023(10) -0.0002(10) -0.0006(11)
P8 0.0184(14) 0.0151(14) 0.0195(12) -0.0025(10) 0.0018(11) -0.0019(10)
O1 0.015(3) 0.022(4) 0.017(3) 0.003(3) -0.002(3) -0.003(3)
O2 0.014(4) 0.021(4) 0.025(3) 0.008(3) -0.002(3) 0.000(3)
O3 0.025(4) 0.026(4) 0.032(4) 0.011(3) -0.010(3) 0.007(3)
O4A 0.034(9) 0.047(9) 0.038(8) -0.005(7) 0.007(7) -0.011(7)
O5 0.029(6) 0.050(7) 0.032(6) 0.002(5) -0.001(5) -0.021(5)
O6 0.050(6) 0.085(7) 0.070(6) -0.001(5) 0.005(5) 0.004(5)
O7 0.029(4) 0.043(5) 0.032(4) -0.008(3) 0.012(3) 0.000(3)
O8 0.040(4) 0.026(4) 0.033(4) 0.005(3) 0.006(3) -0.002(3)
O9 0.012(4) 0.061(5) 0.041(4) 0.017(3) -0.001(3) -0.008(3)
O10 0.012(3) 0.024(4) 0.030(4) -0.005(3) -0.003(3) -0.004(3)
O11 0.016(4) 0.024(4) 0.018(3) -0.004(3) -0.002(3) 0.001(3)
O12 0.038(4) 0.025(4) 0.039(4) -0.002(3) -0.011(4) -0.010(3)
O13 0.022(4) 0.047(4) 0.030(4) -0.010(3) -0.001(3) 0.012(3)
O14 0.023(4) 0.039(4) 0.018(3) 0.007(3) -0.001(3) 0.003(3)
O15 0.003(7) 0.019(8) 0.049(9) 0.004(6) -0.006(6) 0.000(5)
O16 0.056(6) 0.103(8) 0.083(6) -0.004(6) 0.009(5) -0.013(5)
O17 0.016(4) 0.065(5) 0.054(4) -0.024(4) -0.002(3) 0.007(3)
O18 0.039(5) 0.046(5) 0.042(4) -0.008(4) 0.004(4) -0.001(4)
N1 0.020(5) 0.021(5) 0.027(4) -0.002(3) -0.004(4) 0.013(3)
N2 0.024(5) 0.024(5) 0.017(4) -0.004(3) -0.002(4) 0.000(4)
N3 0.021(4) 0.016(4) 0.023(4) 0.001(3) 0.001(4) 0.005(3)
N4 0.022(5) 0.031(5) 0.014(4) -0.003(4) 0.000(4) -0.001(4)
C1 0.018(6) 0.017(5) 0.021(5) -0.002(4) 0.007(4) -0.007(4)
C2 0.017(6) 0.054(7) 0.018(5) 0.004(5) 0.008(4) 0.001(5)
C3 0.034(7) 0.023(7) 0.032(6) 0.000(5) -0.023(5) -0.011(5)
C4 0.029(6) 0.026(6) 0.029(5) -0.007(4) 0.002(5) 0.005(5)
C5 0.029(6) 0.021(6) 0.029(5) -0.002(4) 0.005(5) 0.007(5)
C6 0.020(6) 0.033(6) 0.026(5) -0.005(4) 0.010(4) 0.001(4)
C7 0.031(6) 0.021(6) 0.027(5) 0.005(4) -0.005(5) -0.004(5)
C8 0.014(5) 0.040(6) 0.021(5) 0.010(4) -0.003(4) 0.005(4)
C9 0.023(6) 0.028(6) 0.016(5) 0.000(4) -0.004(4) -0.003(4)
C10 0.056(8) 0.026(6) 0.026(6) -0.004(5) 0.005(5) -0.006(5)
C11 0.023(6) 0.027(6) 0.024(5) -0.007(4) 0.007(4) 0.002(5)
C12 0.018(5) 0.029(6) 0.024(5) 0.012(4) 0.001(4) -0.006(4)
C13 0.016(5) 0.031(6) 0.024(5) 0.005(4) 0.003(4) -0.010(4)
C14 0.037(7) 0.021(6) 0.009(5) 0.006(4) 0.001(5) 0.000(5)
C15 0.013(5) 0.036(6) 0.028(5) 0.005(4) 0.009(4) 0.004(4)
C16 0.020(6) 0.041(6) 0.019(5) -0.002(4) -0.003(4) -0.002(5)
C17 0.024(6) 0.016(5) 0.028(5) 0.009(4) 0.005(4) -0.005(4)
C18 0.015(5) 0.025(6) 0.026(5) -0.006(4) 0.002(4) -0.009(4)
C19 0.020(5) 0.020(5) 0.018(5) -0.003(4) 0.003(4) -0.003(4)
C20 0.031(6) 0.026(6) 0.016(5) -0.004(4) 0.000(4) -0.002(5)
C21 0.022(6) 0.029(6) 0.023(5) -0.002(4) -0.009(5) -0.001(4)
C22 0.033(6) 0.028(6) 0.019(5) 0.001(4) -0.001(4) -0.009(5)
C23 0.037(7) 0.018(6) 0.037(6) 0.003(5) 0.005(5) 0.011(5)
C25 0.014(5) 0.040(6) 0.041(6) -0.018(5) -0.001(5) 0.003(5)
C26 0.022(6) 0.027(6) 0.035(6) 0.006(5) 0.018(5) 0.001(5)
O4 0.016(7) 0.043(9) 0.023(7) -0.010(6) -0.004(6) 0.006(6)
O5A 0.045(15) 0.021(13) 0.011(10) -0.005(9) 0.000(10) -0.006(10)
O15A 0.043(10) 0.040(9) 0.069(10) 0.012(8) 0.041(8) 0.021(8)
O1S 0.034(4) 0.028(4) 0.032(4) -0.008(3) -0.001(3) 0.009(3)
O2S 0.024(4) 0.051(5) 0.063(5) -0.023(4) 0.007(4) -0.012(3)
O3S 0.021(6) 0.044(7) 0.071(7) -0.026(5) 0.016(5) 0.004(5)
O4S 0.027(6) 0.023(6) 0.055(6) 0.005(5) 0.016(5) 0.010(4)
C24 0.059(8) 0.040(7) 0.046(7) 0.039(6) 0.023(6) 0.014(6)

loop_
_atom_type_symbol
_atom_type_description
_atom_type_scat_dispersion_real
_atom_type_scat_dispersion_imag
_atom_type_scat_source
C C 0.0033 0.0016 'International Tables Vol C Tables 4.2.6.8 and 6.1.1.4'
H H 0.0000 0.0000 'International Tables Vol C Tables 4.2.6.8 and 6.1.1.4'
N N 0.0061 0.0033 'International Tables Vol C Tables 4.2.6.8 and 6.1.1.4'
P P 0.1023 0.0942 'International Tables Vol C Tables 4.2.6.8 and 6.1.1.4'
O O 0.0106 0.0060 'International Tables Vol C Tables 4.2.6.8 and 6.1.1.4'
Fe Fe 0.3463 0.8444 'International Tables Vol C Tables 4.2.6.8 and 6.1.1.4'

loop_
_geom_angle_atom_site_label_1
_geom_angle_atom_site_label_2
_geom_angle_atom_site_label_3
_geom_angle
_geom_angle_site_symmetry_1
_geom_angle_site_symmetry_3
_geom_angle_publ_flag
O1 Fe1 O2 63.8(2) . . ?
O1 Fe1 P4 171.50(19) . . ?
O2 Fe1 P4 107.76(17) . . ?
O1 Fe1 P3 107.05(18) . . ?
O2 Fe1 P3 170.85(18) . . ?
P4 Fe1 P3 81.37(9) . . ?
O1 Fe1 P1 85.88(16) . . ?
O2 Fe1 P1 88.59(17) . . ?
P4 Fe1 P1 92.81(10) . . ?
P3 Fe1 P1 91.60(9) . . ?
O1 Fe1 P2 89.82(16) . . ?
O2 Fe1 P2 86.16(17) . . ?
P4 Fe1 P2 90.89(9) . . ?
P3 Fe1 P2 93.24(9) . . ?
P1 Fe1 P2 174.30(9) . . ?
O1 Fe1 C1 32.2(2) . . ?
O2 Fe1 C1 31.7(2) . . ?
P4 Fe1 C1 139.4(2) . . ?
P3 Fe1 C1 139.2(2) . . ?
P1 Fe1 C1 87.7(2) . . ?
P2 Fe1 C1 86.7(2) . . ?
O10 Fe2 O11 63.9(2) . . ?
O10 Fe2 P7 170.6(2) . . ?
O11 Fe2 P7 106.72(18) . . ?
O10 Fe2 P8 108.9(2) . . ?
O11 Fe2 P8 172.79(18) . . ?
P7 Fe2 P8 80.49(9) . . ?
O10 Fe2 P5 87.19(17) . . ?
O11 Fe2 P5 87.99(16) . . ?
P7 Fe2 P5 92.72(10) . . ?
P8 Fe2 P5 91.93(9) . . ?
O10 Fe2 P6 87.22(17) . . ?
O11 Fe2 P6 87.50(16) . . ?
P7 Fe2 P6 92.43(9) . . ?
P8 Fe2 P6 92.04(9) . . ?
P5 Fe2 P6 173.96(9) . . ?
O10 Fe2 C14 32.1(3) . . ?
O11 Fe2 C14 31.8(3) . . ?
P7 Fe2 C14 138.5(3) . . ?
P8 Fe2 C14 141.0(3) . . ?
P5 Fe2 C14 88.20(19) . . ?
P6 Fe2 C14 85.84(19) . . ?
C2 P1 C3 101.7(4) . . ?
C2 P1 C4 104.3(5) . . ?
C3 P1 C4 103.2(4) . . ?
C2 P1 Fe1 115.5(3) . . ?
C3 P1 Fe1 114.8(4) . . ?
C4 P1 Fe1 115.5(3) . . ?
C10 P2 C11 101.7(5) . . ?
C10 P2 C9 104.0(4) . . ?
C11 P2 C9 103.3(4) . . ?
C10 P2 Fe1 112.3(3) . . ?
C11 P2 Fe1 118.8(3) . . ?
C9 P2 Fe1 115.0(3) . . ?
C12 P3 C6 104.0(4) . . ?
C12 P3 C7 100.7(4) . . ?
C6 P3 C7 101.9(4) . . ?
C12 P3 Fe1 120.5(3) . . ?
C6 P3 Fe1 113.7(3) . . ?
C7 P3 Fe1 113.7(3) . . ?
C13 P4 C5 103.2(4) . . ?
C13 P4 C8 101.9(4) . . ?
C5 P4 C8 101.7(4) . . ?
C13 P4 Fe1 119.6(3) . . ?
C5 P4 Fe1 114.1(3) . . ?
C8 P4 Fe1 114.1(3) . . ?
C16 P5 C15 100.4(4) . . ?
C16 P5 C17 103.1(4) . . ?
C15 P5 C17 104.0(4) . . ?
C16 P5 Fe2 116.7(3) . . ?
C15 P5 Fe2 114.2(3) . . ?
C17 P5 Fe2 116.5(2) . . ?
C23 P6 C22 104.0(4) . . ?
C23 P6 C24 101.6(5) . . ?
C22 P6 C24 105.6(5) . . ?
C23 P6 Fe2 115.4(3) . . ?
C22 P6 Fe2 116.2(3) . . ?
C24 P6 Fe2 112.6(3) . . ?
C25 P7 C18 100.2(4) . . ?
C25 P7 C21 101.0(4) . . ?
C18 P7 C21 103.8(4) . . ?
C25 P7 Fe2 121.8(3) . . ?
C18 P7 Fe2 114.0(3) . . ?
C21 P7 Fe2 113.6(3) . . ?
C26 P8 C19 98.5(4) . . ?
C26 P8 C20 101.4(4) . . ?
C19 P8 C20 103.2(4) . . ?
C26 P8 Fe2 124.0(3) . . ?
C19 P8 Fe2 113.8(3) . . ?
C20 P8 Fe2 113.2(3) . . ?
C1 O1 Fe1 91.3(5) . . ?
C1 O2 Fe1 90.6(5) . . ?
C14 O10 Fe2 91.7(5) . . ?
C14 O11 Fe2 90.9(5) . . ?
C4 N1 C6 113.4(7) . . ?
C4 N1 C5 113.1(7) . . ?
C6 N1 C5 115.0(7) . . ?
C9 N2 C7 113.0(7) . . ?
C9 N2 C8 114.1(7) . . ?
C7 N2 C8 113.8(7) . . ?
C18 N3 C19 113.7(6) . . ?
C18 N3 C17 112.4(7) . . ?
C19 N3 C17 114.0(7) . . ?
C21 N4 C22 114.3(7) . . ?
C21 N4 C20 113.2(7) . . ?
C22 N4 C20 114.4(8) . . ?
O3 C1 O2 123.9(8) . . ?
O3 C1 O1 121.8(8) . . ?
O2 C1 O1 114.2(7) . . ?
O3 C1 Fe1 175.6(7) . . ?
O2 C1 Fe1 57.8(4) . . ?
O1 C1 Fe1 56.5(4) . . ?
O4 C2 O4A 91.5(10) . . ?
O4 C2 P1 119.5(8) . . ?
O4A C2 P1 109.8(7) . . ?
O5A C3 O5 93.2(11) . . ?
O5A C3 P1 121.3(12) . . ?
O5 C3 P1 107.1(6) . . ?
N1 C4 P1 113.8(6) . . ?
N1 C5 P4 116.7(6) . . ?
N1 C6 P3 115.2(6) . . ?
N2 C7 P3 116.8(6) . . ?
N2 C8 P4 115.6(5) . . ?
N2 C9 P2 114.7(6) . . ?
O6 C10 P2 117.8(8) . . ?
O7 C11 P2 111.8(6) . . ?
O8 C12 P3 114.4(5) . . ?
O9 C13 P4 109.1(5) . . ?
O12 C14 O11 125.3(9) . . ?
O12 C14 O10 121.3(9) . . ?
O11 C14 O10 113.4(7) . . ?
O12 C14 Fe2 176.1(7) . . ?
O11 C14 Fe2 57.3(4) . . ?
O10 C14 Fe2 56.2(4) . . ?
O14 C15 P5 115.7(6) . . ?
O13 C16 P5 110.2(5) . . ?
N3 C17 P5 114.3(5) . . ?
N3 C18 P7 116.3(6) . . ?
N3 C19 P8 116.7(6) . . ?
N4 C20 P8 116.4(6) . . ?
N4 C21 P7 116.9(5) . . ?
N4 C22 P6 113.3(5) . . ?
O15 C23 O15A 101.1(9) . . ?
O15 C23 P6 116.2(8) . . ?
O15A C23 P6 109.3(8) . . ?
O17 C25 P7 108.1(6) . . ?
O18 C26 P8 115.4(6) . . ?
O16 C24 P6 113.7(7) . . ?

loop_
_geom_bond_atom_site_label_1
_geom_bond_atom_site_label_2
_geom_bond_distance
_geom_bond_site_symmetry_2
_geom_bond_publ_flag
Fe1 O1 2.044(5) . ?
Fe1 O2 2.073(5) . ?
Fe1 P4 2.162(2) . ?
Fe1 P3 2.175(3) . ?
Fe1 P1 2.223(3) . ?
Fe1 P2 2.232(3) . ?
Fe1 C1 2.451(9) . ?
Fe2 O10 2.032(5) . ?
Fe2 O11 2.057(5) . ?
Fe2 P7 2.164(2) . ?
Fe2 P8 2.186(3) . ?
Fe2 P5 2.216(2) . ?
Fe2 P6 2.243(3) . ?
Fe2 C14 2.445(9) . ?
P1 C2 1.827(9) . ?
P1 C3 1.843(9) . ?
P1 C4 1.850(8) . ?
P2 C10 1.847(10) . ?
P2 C11 1.860(9) . ?
P2 C9 1.861(7) . ?
P3 C12 1.847(9) . ?
P3 C6 1.863(9) . ?
P3 C7 1.883(7) . ?
P4 C13 1.824(9) . ?
P4 C5 1.854(8) . ?
P4 C8 1.876(8) . ?
P5 C16 1.820(8) . ?
P5 C15 1.837(9) . ?
P5 C17 1.841(8) . ?
P6 C23 1.846(9) . ?
P6 C22 1.850(7) . ?
P6 C24 1.852(11) . ?
P7 C25 1.814(9) . ?
P7 C18 1.873(8) . ?
P7 C21 1.877(8) . ?
P8 C26 1.829(9) . ?
P8 C19 1.868(8) . ?
P8 C20 1.874(7) . ?
O1 C1 1.307(9) . ?
O2 C1 1.286(10) . ?
O3 C1 1.271(9) . ?
O4A C2 1.414(15) . ?
O5 C3 1.350(13) . ?
O6 C10 1.363(10) . ?
O7 C11 1.406(10) . ?
O8 C12 1.397(9) . ?
O9 C13 1.410(9) . ?
O10 C14 1.301(10) . ?
O11 C14 1.288(11) . ?
O12 C14 1.269(9) . ?
O13 C16 1.424(10) . ?
O14 C15 1.421(9) . ?
O15 C23 1.355(14) . ?
O16 C24 1.379(11) . ?
O17 C25 1.401(10) . ?
O18 C26 1.418(10) . ?
N1 C4 1.453(9) . ?
N1 C6 1.459(11) . ?
N1 C5 1.462(10) . ?
N2 C9 1.439(10) . ?
N2 C7 1.451(10) . ?
N2 C8 1.455(11) . ?
N3 C18 1.449(10) . ?
N3 C19 1.468(11) . ?
N3 C17 1.471(9) . ?
N4 C21 1.442(12) . ?
N4 C22 1.447(10) . ?
N4 C20 1.458(10) . ?
C2 O4 1.337(13) . ?
C3 O5A 1.334(19) . ?
C23 O15A 1.410(16) . ?
